data_2203957
loop_
_publ_author_name
'Johansson, Anna'
'Hakansson, Mikael'

_publ_section_title
;
 Dichloro(<i>N,N,N</i>'-trimethylethylenediamine)zinc(II)
;
_journal_issue 7
_journal_name_full 'Acta Crystallographica Section E'
_journal_page_first m955
_journal_page_last m957
_journal_paper_doi 10.1107/S160053680401390X
_journal_volume 60
_journal_year 2004
_chemical_formula_iupac '[Zn (C5 H14N2) Cl2]'
_chemical_formula_moiety 'C5 H14 Cl2 N2 Zn'
_chemical_formula_sum 'C5 H14 Cl2 N2 Zn'
_chemical_formula_weight 238.45
_chemical_name_systematic dichloro-N,N,N'-rimethylethylenediaminozinc
_space_group_IT_number 61
_symmetry_cell_setting orthorhombic
_symmetry_space_group_name_Hall '-P 2ac 2ab'
_symmetry_space_group_name_H-M 'P b c a'
_atom_sites_solution_hydrogens geom
_atom_sites_solution_primary direct
_atom_sites_solution_secondary difmap
_audit_creation_method SHELXL-97
_cell_angle_alpha 90.00
_cell_angle_beta 90.00
_cell_angle_gamma 90.00
_cell_formula_units_Z 8
_cell_length_a 12.921(2)
_cell_length_b 11.882(2)
_cell_length_c 13.264(2)
_cell_measurement_reflns_used 16870
_cell_measurement_temperature 293(2)
_cell_measurement_theta_max 29.00
_cell_measurement_theta_min 2.79
_cell_volume 2036.4(6)
_computing_cell_refinement CrystalClear
_computing_data_collection 'CrystalClear (Rigaku 2000)'
_computing_data_reduction CrystalClear
_computing_molecular_graphics 'ORTEPIII (Farrugia, 1997), PLUTON (Spek, 1990)'
_computing_publication_material 'SHELXL97 (Sheldrick, 1997)'
_computing_structure_refinement 'SHELXL97 (Sheldrick, 1997)'
_computing_structure_solution 'SIR92 (Altomare et al, 1993)'
_diffrn_ambient_temperature 293(2)
_diffrn_detector_area_resol_mean 105
_diffrn_measured_fraction_theta_full 0.983
_diffrn_measured_fraction_theta_max 0.979
_diffrn_measurement_device_type 'Rigaku R-axis IIC image plate system'
_diffrn_measurement_method '\y scans'
_diffrn_radiation_monochromator graphite
_diffrn_radiation_type MoK\a
_diffrn_radiation_wavelength 0.71073
_diffrn_reflns_av_R_equivalents 0.0511
_diffrn_reflns_av_sigmaI/netI 0.0267
_diffrn_reflns_limit_h_max 17
_diffrn_reflns_limit_h_min -17
_diffrn_reflns_limit_k_max 16
_diffrn_reflns_limit_k_min -16
_diffrn_reflns_limit_l_max 18
_diffrn_reflns_limit_l_min -17
_diffrn_reflns_number 16870
_diffrn_reflns_theta_full 25.00
_diffrn_reflns_theta_max 29.00
_diffrn_reflns_theta_min 2.79
_diffrn_standards_decay_% 2
_exptl_absorpt_coefficient_mu 2.876
_exptl_absorpt_correction_T_max 0.561
_exptl_absorpt_correction_T_min 0.400
_exptl_absorpt_correction_type multi-scan
_exptl_absorpt_process_details 'CrystalClear (Rigaku, 2000)'
_exptl_crystal_colour colourless
_exptl_crystal_density_diffrn 1.555
_exptl_crystal_density_method 'not measured'
_exptl_crystal_description block
_exptl_crystal_F_000 976
_exptl_crystal_size_max 0.4
_exptl_crystal_size_mid 0.2
_exptl_crystal_size_min 0.2
_refine_diff_density_max 0.52
_refine_diff_density_min -0.45
_refine_ls_extinction_method none
_refine_ls_goodness_of_fit_ref 1.103
_refine_ls_hydrogen_treatment mixed
_refine_ls_matrix_type full
_refine_ls_number_parameters 95
_refine_ls_number_reflns 2646
_refine_ls_number_restraints 0
_refine_ls_restrained_S_all 1.103
_refine_ls_R_factor_all 0.050
_refine_ls_R_factor_gt 0.040
_refine_ls_shift/su_max 0.001
_refine_ls_shift/su_mean 0.000
_refine_ls_structure_factor_coef Fsqd
_refine_ls_weighting_details 'calc w = 1/[\s^2^(Fo^2^)+(0.0502P)^2^+0.5567P] where P = (Fo^2^+2Fc^2^)/3'
_refine_ls_weighting_scheme calc
_refine_ls_wR_factor_gt 0.093
_refine_ls_wR_factor_ref 0.098
_reflns_number_gt 2322
_reflns_number_total 2646
_reflns_threshold_expression I>2\s(I)
_cod_data_source_file wk6018.cif
_cod_data_source_block I
_cod_original_cell_volume 2036.5(6)
_cod_original_sg_symbol_Hall -P2ac2ab
_cod_original_sg_symbol_H-M ' P b c a '
_cod_database_code 2203957
_cod_database_fobs_code 2203957

loop_
_symmetry_equiv_pos_as_xyz
'x, y, z'
'-x+1/2, -y, z+1/2'
'x+1/2, -y+1/2, -z'
'-x, y+1/2, -z+1/2'
'-x, -y, -z'
'x-1/2, y, -z-1/2'
'-x-1/2, y-1/2, z'
'x, -y-1/2, z-1/2'

loop_
_atom_site_label
_atom_site_fract_x
_atom_site_fract_y
_atom_site_fract_z
_atom_site_U_iso_or_equiv
_atom_site_adp_type
_atom_site_calc_flag
_atom_site_refinement_flags
_atom_site_occupancy
_atom_site_type_symbol
Zn1 0.05202(2) 0.80679(2) 0.81725(2) 0.04269(11) Uani d . 1 Zn
Cl1 0.10676(5) 0.64073(5) 0.76398(6) 0.05975(18) Uani d . 1 Cl
Cl2 -0.09926(6) 0.80692(7) 0.89456(7) 0.0699(2) Uani d . 1 Cl
N1 0.06246(17) 0.93083(19) 0.70873(18) 0.0499(5) Uani d . 1 N
N2 0.16574(16) 0.89478(16) 0.89549(15) 0.0461(4) Uani d . 1 N
C1 0.0715(3) 0.8971(3) 0.6024(2) 0.0763(9) Uani d . 1 C
H1A 0.0137 0.8505 0.5845 0.114 Uiso calc R 1 H
H1B 0.1346 0.8557 0.5929 0.114 Uiso calc R 1 H
H1C 0.0722 0.9629 0.5605 0.114 Uiso calc R 1 H
C2 0.1496(2) 1.0039(2) 0.7393(2) 0.0581(6) Uani d . 1 C
H2A 0.1396 1.0790 0.7123 0.070 Uiso calc R 1 H
H2B 0.2139 0.9742 0.7125 0.070 Uiso calc R 1 H
C3 0.1554(2) 1.0090(2) 0.8517(2) 0.0567(6) Uani d . 1 C
H3A 0.2143 1.0544 0.8716 0.068 Uiso calc R 1 H
H3B 0.0934 1.0445 0.8779 0.068 Uiso calc R 1 H
C4 0.2698(2) 0.8506(3) 0.8774(3) 0.0688(7) Uani d . 1 C
H4A 0.2752 0.7763 0.9054 0.103 Uiso calc R 1 H
H4B 0.3199 0.8989 0.9087 0.103 Uiso calc R 1 H
H4C 0.2825 0.8474 0.8061 0.103 Uiso calc R 1 H
C5 0.1476(3) 0.9019(3) 1.0053(2) 0.0766(9) Uani d . 1 C
H5A 0.0792 0.9301 1.0176 0.115 Uiso calc R 1 H
H5B 0.1975 0.9518 1.0350 0.115 Uiso calc R 1 H
H5C 0.1545 0.8284 1.0347 0.115 Uiso calc R 1 H
H6 0.012(3) 0.970(3) 0.715(2) 0.067(9) Uiso d . 1 H

loop_
_atom_site_aniso_label
_atom_site_aniso_U_11
_atom_site_aniso_U_22
_atom_site_aniso_U_33
_atom_site_aniso_U_12
_atom_site_aniso_U_13
_atom_site_aniso_U_23
Zn1 0.04233(17) 0.03522(16) 0.05051(18) -0.00460(9) 0.00257(10) 0.00111(10)
Cl1 0.0576(3) 0.0386(3) 0.0830(5) 0.0003(2) 0.0026(3) -0.0088(3)
Cl2 0.0535(4) 0.0724(5) 0.0839(5) -0.0100(3) 0.0223(3) -0.0069(4)
N1 0.0460(10) 0.0459(11) 0.0579(11) 0.0084(9) 0.0016(9) 0.0100(9)
N2 0.0476(10) 0.0426(10) 0.0479(10) -0.0060(8) -0.0004(8) -0.0003(8)
C1 0.084(2) 0.088(2) 0.0563(16) 0.0081(18) -0.0010(15) 0.0094(15)
C2 0.0573(14) 0.0473(13) 0.0696(16) -0.0069(11) 0.0043(12) 0.0177(12)
C3 0.0593(14) 0.0359(11) 0.0749(17) -0.0084(10) 0.0075(13) -0.0024(11)
C4 0.0507(14) 0.0695(18) 0.086(2) 0.0057(13) -0.0107(14) -0.0035(16)
C5 0.102(3) 0.079(2) 0.0487(15) -0.0141(19) 0.0010(15) -0.0067(14)

loop_
_atom_type_symbol
_atom_type_description
_atom_type_scat_dispersion_real
_atom_type_scat_dispersion_imag
_atom_type_scat_source
Zn Zn 0.2839 1.4301 'International Tables Vol C Tables 4.2.6.8 and 6.1.1.4'
Cl Cl 0.1484 0.1585 'International Tables Vol C Tables 4.2.6.8 and 6.1.1.4'
N N 0.0061 0.0033 'International Tables Vol C Tables 4.2.6.8 and 6.1.1.4'
C C 0.0033 0.0016 'International Tables Vol C Tables 4.2.6.8 and 6.1.1.4'
H H 0.0000 0.0000 'International Tables Vol C Tables 4.2.6.8 and 6.1.1.4'

loop_
_geom_angle_atom_site_label_1
_geom_angle_atom_site_label_2
_geom_angle_atom_site_label_3
_geom_angle
_geom_angle_publ_flag
N1 Zn1 N2 86.73(9) y
N1 Zn1 Cl2 112.41(6) y
N2 Zn1 Cl2 113.17(6) y
N1 Zn1 Cl1 113.15(7) y
N2 Zn1 Cl1 112.44(6) y
Cl2 Zn1 Cl1 115.61(3) y
C1 N1 C2 111.3(2) ?
C1 N1 Zn1 118.6(2) ?
C2 N1 Zn1 106.12(15) ?
C1 N1 H6 108(2) ?
C2 N1 H6 104(3) ?
Zn1 N1 H6 107(2) ?
C4 N2 C5 109.1(2) ?
C4 N2 C3 110.3(2) ?
C5 N2 C3 108.6(2) ?
C4 N2 Zn1 112.74(17) ?
C5 N2 Zn1 114.12(18) ?
C3 N2 Zn1 101.60(15) ?
N1 C1 H1A 109.5 ?
N1 C1 H1B 109.5 ?
H1A C1 H1B 109.5 ?
N1 C1 H1C 109.5 ?
H1A C1 H1C 109.5 ?
H1B C1 H1C 109.5 ?
N1 C2 C3 109.6(2) ?
N1 C2 H2A 109.7 ?
C3 C2 H2A 109.7 ?
N1 C2 H2B 109.7 ?
C3 C2 H2B 109.7 ?
H2A C2 H2B 108.2 ?
N2 C3 C2 111.0(2) ?
N2 C3 H3A 109.4 ?
C2 C3 H3A 109.4 ?
N2 C3 H3B 109.4 ?
C2 C3 H3B 109.4 ?
H3A C3 H3B 108.0 ?
N2 C4 H4A 109.5 ?
N2 C4 H4B 109.5 ?
H4A C4 H4B 109.5 ?
N2 C4 H4C 109.5 ?
H4A C4 H4C 109.5 ?
H4B C4 H4C 109.5 ?
N2 C5 H5A 109.5 ?
N2 C5 H5B 109.5 ?
H5A C5 H5B 109.5 ?
N2 C5 H5C 109.5 ?
H5A C5 H5C 109.5 ?
H5B C5 H5C 109.5 ?

loop_
_geom_bond_atom_site_label_1
_geom_bond_atom_site_label_2
_geom_bond_distance
_geom_bond_publ_flag
Zn1 N1 2.065(2) y
Zn1 N2 2.081(2) y
Zn1 Cl2 2.2074(8) y
Zn1 Cl1 2.2120(7) y
N1 C1 1.470(4) ?
N1 C2 1.479(4) ?
N1 H6 0.80(3) ?
N2 C4 1.463(3) ?
N2 C5 1.478(3) ?
N2 C3 1.482(3) ?
C1 H1A 0.9600 ?
C1 H1B 0.9600 ?
C1 H1C 0.9600 ?
C2 C3 1.494(4) ?
C2 H2A 0.9700 ?
C2 H2B 0.9700 ?
C3 H3A 0.9700 ?
C3 H3B 0.9700 ?
C4 H4A 0.9600 ?
C4 H4B 0.9600 ?
C4 H4C 0.9600 ?
C5 H5A 0.9600 ?
C5 H5B 0.9600 ?
C5 H5C 0.9600 ?
